data_7104931
loop_
_publ_author_name
'Mondal, Amrita'
'Weyherm\"uller, Thomas'
'Wieghardt, Karl'

_publ_section_title
;
 Redox-noninnocence of
 N,N'-bis(6-methyl-2-pyridylmethylene)ethane-1,2-diamine (L): synthesis
 and characterization of diamagnetic [Ni(II)2(L**)2] and
 [Zn(II)2(L)Cl4]((L**)2- pi diradical dianion of L).
;
_journal_issue 40
_journal_name_full 'Chemical communications (Cambridge, England)'
_journal_page_first 6098
_journal_page_last 6100
_journal_paper_doi 10.1039/b912604j
_journal_year 2009
_chemical_formula_moiety 'C16 H18 Cl4 N4 Zn2, 2 (C2 H3 N)'
_chemical_formula_sum 'C20 H24 Cl4 N6 Zn2'
_chemical_formula_weight 620.99
_chemical_name_systematic
;
?
;
_space_group_IT_number 2
_symmetry_cell_setting triclinic
_symmetry_space_group_name_Hall '-P 1'
_symmetry_space_group_name_H-M 'P -1'
_atom_sites_solution_hydrogens geom
_atom_sites_solution_primary direct
_atom_sites_solution_secondary difmap
_audit_creation_method SHELXL-97
_cell_angle_alpha 108.0330(10)
_cell_angle_beta 91.8910(10)
_cell_angle_gamma 93.1840(10)
_cell_formula_units_Z 1
_cell_length_a 7.3895(6)
_cell_length_b 9.3625(8)
_cell_length_c 9.7615(8)
_cell_measurement_reflns_used 9939
_cell_measurement_temperature 100(2)
_cell_measurement_theta_max 36.24
_cell_measurement_theta_min 3.44
_cell_volume 640.28(9)
_computing_cell_refinement 'SAINT 7.34A, Bruker AXS'
_computing_data_collection 'SAINT 7.34A, Bruker AXS'
_computing_data_reduction 'SAINT 7.34A, Bruker AXS'
_computing_structure_refinement 'SHELXL-97 (Sheldrick, 1997)'
_computing_structure_solution 'SHELXS-97 (Sheldrick, 1990)'
_diffrn_ambient_temperature 100(2)
_diffrn_measured_fraction_theta_full 0.996
_diffrn_measured_fraction_theta_max 0.996
_diffrn_measurement_device_type 'Bruker APEX2'
_diffrn_radiation_monochromator graphite
_diffrn_radiation_source 'rotating anode, 50 kV, 40 mA, INCOATEC Multi-Layer-Optics'
_diffrn_radiation_type MoK\a
_diffrn_radiation_wavelength 0.71073
_diffrn_reflns_av_R_equivalents 0.0294
_diffrn_reflns_av_sigmaI/netI 0.0219
_diffrn_reflns_limit_h_max 11
_diffrn_reflns_limit_h_min -11
_diffrn_reflns_limit_k_max 15
_diffrn_reflns_limit_k_min -15
_diffrn_reflns_limit_l_max 15
_diffrn_reflns_limit_l_min -15
_diffrn_reflns_number 23460
_diffrn_reflns_theta_full 34.99
_diffrn_reflns_theta_max 34.99
_diffrn_reflns_theta_min 3.44
_exptl_absorpt_coefficient_mu 2.311
_exptl_absorpt_correction_T_max 0.969
_exptl_absorpt_correction_T_min 0.928
_exptl_absorpt_correction_type multi-scan
_exptl_absorpt_process_details SADABS
_exptl_crystal_colour colorless
_exptl_crystal_density_diffrn 1.611
_exptl_crystal_density_method 'not measured'
_exptl_crystal_description 'transparent block'
_exptl_crystal_F_000 314
_exptl_crystal_size_max 0.08
_exptl_crystal_size_mid 0.04
_exptl_crystal_size_min 0.03
_refine_diff_density_max 0.992
_refine_diff_density_min -0.351
_refine_diff_density_rms 0.081
_refine_ls_extinction_method none
_refine_ls_goodness_of_fit_ref 1.076
_refine_ls_hydrogen_treatment constr
_refine_ls_matrix_type full
_refine_ls_number_parameters 147
_refine_ls_number_reflns 5597
_refine_ls_number_restraints 0
_refine_ls_restrained_S_all 1.076
_refine_ls_R_factor_all 0.0275
_refine_ls_R_factor_gt 0.0229
_refine_ls_shift/su_max 0.001
_refine_ls_shift/su_mean 0.000
_refine_ls_structure_factor_coef Fsqd
_refine_ls_weighting_details 'calc w=1/[\s^2^(Fo^2^)+(0.0364P)^2^+0.0806P] where P=(Fo^2^+2Fc^2^)/3'
_refine_ls_weighting_scheme calc
_refine_ls_wR_factor_gt 0.0609
_refine_ls_wR_factor_ref 0.0629
_reflns_number_gt 5021
_reflns_number_total 5597
_reflns_threshold_expression >2sigma(I)
_cod_data_source_file b912604j.txt
_cod_data_source_block 2
_cod_depositor_comments
;
The following automatic conversions were performed:
'_exptl_absorpt_correction_type' value 'Multi-Scan' changed to
'multi-scan' according to
'/home/saulius/struct/CIF-dictionaries/cif_core.dic' dictionary named
'cif_core.dic' version 2.4.1 from 2010-06-29.

Automatic conversion script
Id: cif_fix_enum 1527 2010-12-29 10:47:43Z saulius 
;
_cod_original_sg_symbol_H-M P-1
_cod_database_code 7104931

loop_
_symmetry_equiv_pos_as_xyz
'x, y, z'
'-x, -y, -z'

loop_
_atom_site_label
_atom_site_type_symbol
_atom_site_fract_x
_atom_site_fract_y
_atom_site_fract_z
_atom_site_U_iso_or_equiv
_atom_site_adp_type
_atom_site_occupancy
_atom_site_symmetry_multiplicity
_atom_site_calc_flag
_atom_site_refinement_flags
_atom_site_disorder_assembly
_atom_site_disorder_group
Zn1 Zn 0.197406(14) 0.269778(13) 0.268690(11) 0.01243(3) Uani 1 1 d . . .
N1 N -0.00050(10) 0.19686(9) 0.38129(9) 0.01253(13) Uani 1 1 d . . .
C2 C -0.12173(12) 0.07844(11) 0.33268(11) 0.01420(15) Uani 1 1 d . . .
C3 C -0.23296(13) 0.03513(11) 0.42870(12) 0.01643(16) Uani 1 1 d . . .
H3 H -0.3187 -0.0490 0.3937 0.020 Uiso 1 1 calc R . .
C4 C -0.21785(13) 0.11478(12) 0.57404(12) 0.01679(17) Uani 1 1 d . . .
H4 H -0.2919 0.0853 0.6397 0.020 Uiso 1 1 calc R . .
C5 C -0.09211(13) 0.23951(11) 0.62354(11) 0.01501(16) Uani 1 1 d . . .
H5 H -0.0802 0.2973 0.7227 0.018 Uiso 1 1 calc R . .
C6 C 0.01391(12) 0.27576(10) 0.52386(10) 0.01225(14) Uani 1 1 d . . .
C7 C 0.15683(12) 0.39966(11) 0.56761(10) 0.01339(15) Uani 1 1 d . . .
H7 H 0.1707 0.4634 0.6648 0.016 Uiso 1 1 calc R . .
N8 N 0.26184(10) 0.42012(9) 0.47297(9) 0.01290(13) Uani 1 1 d . . .
C9 C 0.41023(12) 0.53724(11) 0.51645(11) 0.01508(16) Uani 1 1 d . . .
H9A H 0.4080 0.5918 0.6209 0.018 Uiso 1 1 calc R . .
H9B H 0.3969 0.6105 0.4628 0.018 Uiso 1 1 calc R . .
C10 C -0.13194(15) -0.00539(13) 0.17459(11) 0.02041(19) Uani 1 1 d . . .
H10A H -0.2110 0.0446 0.1239 0.031 Uiso 1 1 calc R . .
H10B H -0.1814 -0.1089 0.1586 0.031 Uiso 1 1 calc R . .
H10C H -0.0101 -0.0068 0.1377 0.031 Uiso 1 1 calc R . .
Cl11 Cl 0.10308(4) 0.38321(3) 0.11549(3) 0.01927(5) Uani 1 1 d . . .
Cl21 Cl 0.40149(3) 0.10082(3) 0.20253(3) 0.01845(5) Uani 1 1 d . . .
N31 N -0.55476(16) 0.32419(14) 0.76187(13) 0.0304(2) Uani 1 1 d . . .
C32 C -0.47440(15) 0.31827(13) 0.86169(12) 0.01989(18) Uani 1 1 d . . .
C33 C -0.37030(19) 0.30908(15) 0.98685(13) 0.0268(2) Uani 1 1 d . . .
H33A H -0.3254 0.2084 0.9661 0.040 Uiso 1 1 calc R . .
H33B H -0.4478 0.3280 1.0693 0.040 Uiso 1 1 calc R . .
H33C H -0.2673 0.3846 1.0098 0.040 Uiso 1 1 calc R . .

loop_
_atom_site_aniso_label
_atom_site_aniso_U_11
_atom_site_aniso_U_22
_atom_site_aniso_U_33
_atom_site_aniso_U_23
_atom_site_aniso_U_13
_atom_site_aniso_U_12
Zn1 0.01153(5) 0.01365(6) 0.01235(5) 0.00443(4) 0.00171(3) 0.00000(3)
N1 0.0107(3) 0.0130(3) 0.0140(3) 0.0044(3) 0.0015(2) -0.0001(2)
C2 0.0113(3) 0.0136(4) 0.0171(4) 0.0040(3) 0.0013(3) 0.0001(3)
C3 0.0126(4) 0.0143(4) 0.0228(4) 0.0065(3) 0.0032(3) -0.0006(3)
C4 0.0149(4) 0.0159(4) 0.0218(4) 0.0086(4) 0.0064(3) 0.0014(3)
C5 0.0151(4) 0.0150(4) 0.0158(4) 0.0055(3) 0.0045(3) 0.0018(3)
C6 0.0118(3) 0.0113(4) 0.0142(4) 0.0043(3) 0.0024(3) 0.0016(3)
C7 0.0129(3) 0.0122(4) 0.0145(4) 0.0034(3) 0.0008(3) 0.0010(3)
N8 0.0103(3) 0.0125(3) 0.0159(3) 0.0049(3) -0.0002(2) -0.0007(2)
C9 0.0111(3) 0.0126(4) 0.0205(4) 0.0042(3) 0.0002(3) -0.0016(3)
C10 0.0189(4) 0.0211(5) 0.0168(4) 0.0004(4) 0.0008(3) -0.0036(3)
Cl11 0.02474(11) 0.01745(11) 0.01720(10) 0.00775(8) -0.00090(8) 0.00225(8)
Cl21 0.01709(10) 0.01804(11) 0.02191(11) 0.00750(9) 0.00647(8) 0.00505(8)
N31 0.0294(5) 0.0324(6) 0.0296(5) 0.0104(4) -0.0021(4) 0.0030(4)
C32 0.0207(4) 0.0172(4) 0.0211(5) 0.0048(4) 0.0038(3) 0.0009(3)
C33 0.0363(6) 0.0227(5) 0.0214(5) 0.0082(4) -0.0046(4) -0.0007(4)

loop_
_atom_type_symbol
_atom_type_description
_atom_type_scat_dispersion_real
_atom_type_scat_dispersion_imag
_atom_type_scat_source
C C 0.0033 0.0016 'International Tables Vol C Tables 4.2.6.8 and 6.1.1.4'
H H 0.0000 0.0000 'International Tables Vol C Tables 4.2.6.8 and 6.1.1.4'
N N 0.0061 0.0033 'International Tables Vol C Tables 4.2.6.8 and 6.1.1.4'
Cl Cl 0.1484 0.1585 'International Tables Vol C Tables 4.2.6.8 and 6.1.1.4'
Zn Zn 0.2839 1.4301 'International Tables Vol C Tables 4.2.6.8 and 6.1.1.4'

loop_
_geom_angle_atom_site_label_1
_geom_angle_atom_site_label_2
_geom_angle_atom_site_label_3
_geom_angle
_geom_angle_site_symmetry_1
_geom_angle_site_symmetry_3
_geom_angle_publ_flag
N1 Zn1 N8 80.77(3) . . ?
N1 Zn1 Cl11 116.27(2) . . ?
N8 Zn1 Cl11 112.20(2) . . ?
N1 Zn1 Cl21 110.37(2) . . ?
N8 Zn1 Cl21 111.79(2) . . ?
Cl11 Zn1 Cl21 119.210(11) . . ?
C2 N1 C6 119.80(8) . . ?
C2 N1 Zn1 128.11(7) . . ?
C6 N1 Zn1 111.78(6) . . ?
N1 C2 C3 120.29(9) . . ?
N1 C2 C10 117.80(8) . . ?
C3 C2 C10 121.90(9) . . ?
C4 C3 C2 120.01(9) . . ?
C3 C4 C5 119.24(9) . . ?
C6 C5 C4 117.93(9) . . ?
N1 C6 C5 122.71(9) . . ?
N1 C6 C7 115.69(8) . . ?
C5 C6 C7 121.54(9) . . ?
N8 C7 C6 119.03(9) . . ?
C7 N8 C9 119.57(8) . . ?
C7 N8 Zn1 112.64(7) . . ?
C9 N8 Zn1 127.76(6) . . ?
N8 C9 C9 108.50(10) . 2_666 ?
N31 C32 C33 179.03(13) . . ?

loop_
_geom_bond_atom_site_label_1
_geom_bond_atom_site_label_2
_geom_bond_distance
_geom_bond_site_symmetry_2
_geom_bond_publ_flag
Zn1 N1 2.0670(8) . ?
Zn1 N8 2.0759(9) . ?
Zn1 Cl11 2.2016(3) . ?
Zn1 Cl21 2.2115(3) . ?
N1 C2 1.3390(12) . ?
N1 C6 1.3561(12) . ?
C2 C3 1.4027(13) . ?
C2 C10 1.4963(14) . ?
C3 C4 1.3809(15) . ?
C4 C5 1.4003(14) . ?
C5 C6 1.3787(13) . ?
C6 C7 1.4733(13) . ?
C7 N8 1.2778(12) . ?
N8 C9 1.4603(12) . ?
C9 C9 1.5303(19) 2_666 ?
N31 C32 1.1420(16) . ?
C32 C33 1.4499(17) . ?

loop_
_geom_torsion_atom_site_label_1
_geom_torsion_atom_site_label_2
_geom_torsion_atom_site_label_3
_geom_torsion_atom_site_label_4
_geom_torsion
_geom_torsion_site_symmetry_1
_geom_torsion_site_symmetry_2
_geom_torsion_site_symmetry_3
_geom_torsion_site_symmetry_4
_geom_torsion_publ_flag
N8 Zn1 N1 C2 -175.30(8) . . . . ?
Cl11 Zn1 N1 C2 74.41(8) . . . . ?
Cl21 Zn1 N1 C2 -65.38(8) . . . . ?
N8 Zn1 N1 C6 -1.85(6) . . . . ?
Cl11 Zn1 N1 C6 -112.14(6) . . . . ?
Cl21 Zn1 N1 C6 108.07(6) . . . . ?
C6 N1 C2 C3 -0.41(13) . . . . ?
Zn1 N1 C2 C3 172.58(7) . . . . ?
C6 N1 C2 C10 -179.74(9) . . . . ?
Zn1 N1 C2 C10 -6.75(13) . . . . ?
N1 C2 C3 C4 0.06(14) . . . . ?
C10 C2 C3 C4 179.36(9) . . . . ?
C2 C3 C4 C5 0.67(15) . . . . ?
C3 C4 C5 C6 -1.03(14) . . . . ?
C2 N1 C6 C5 0.02(14) . . . . ?
Zn1 N1 C6 C5 -174.04(7) . . . . ?
C2 N1 C6 C7 177.30(8) . . . . ?
Zn1 N1 C6 C7 3.23(10) . . . . ?
C4 C5 C6 N1 0.70(14) . . . . ?
C4 C5 C6 C7 -176.41(9) . . . . ?
N1 C6 C7 N8 -3.47(13) . . . . ?
C5 C6 C7 N8 173.84(9) . . . . ?
C6 C7 N8 C9 -176.68(8) . . . . ?
C6 C7 N8 Zn1 1.73(11) . . . . ?
N1 Zn1 N8 C7 0.04(7) . . . . ?
Cl11 Zn1 N8 C7 114.74(6) . . . . ?
Cl21 Zn1 N8 C7 -108.30(6) . . . . ?
N1 Zn1 N8 C9 178.29(8) . . . . ?
Cl11 Zn1 N8 C9 -67.00(8) . . . . ?
Cl21 Zn1 N8 C9 69.95(8) . . . . ?
C7 N8 C9 C9 118.53(11) . . . 2_666 ?
Zn1 N8 C9 C9 -59.61(13) . . . 2_666 ?
